data_7701919
loop_
_publ_author_name
'Ellul, Charles E.'
'Lowe, John P.'
'Mahon, Mary F.'
'Raithby, Paul R.'
'Whittlesey, Michael K.'

_publ_section_title
;
 [Ru<sub>3</sub>(6-NHC)(CO)<sub>10</sub>]: synthesis, characterisation and
 reactivity of rare 46-electron tri-ruthenium clusters.
;
_journal_issue 13
_journal_name_full 'Dalton transactions (Cambridge, England : 2003)'
_journal_page_first 4518
_journal_page_last 4523
_journal_paper_doi 10.1039/c8dt00189h
_journal_volume 47
_journal_year 2018
_chemical_formula_moiety 'C16 H12 N2 O10 Ru3'
_chemical_formula_sum 'C16 H12 N2 O10 Ru3'
_chemical_formula_weight 695.49
_space_group_crystal_system triclinic
_space_group_IT_number 2
_space_group_name_Hall '-P 1'
_space_group_name_H-M_alt 'P -1'
_symmetry_space_group_name_Hall '-P 1'
_symmetry_space_group_name_H-M 'P -1'
_atom_sites_solution_hydrogens geom
_atom_sites_solution_primary iterative
_audit_creation_date 2017-06-29
_audit_creation_method
;
Olex2 1.2
(compiled 2017.03.28 svn.r3405 for OlexSys, GUI svn.r5337)
;
_audit_update_record
;
2017-07-26 deposited with the CCDC.
2018-03-05 downloaded from the CCDC.
;
_cell_angle_alpha 100.7440(16)
_cell_angle_beta 102.2193(16)
_cell_angle_gamma 101.5499(16)
_cell_formula_units_Z 4
_cell_length_a 7.85222(15)
_cell_length_b 17.2607(3)
_cell_length_c 17.3176(3)
_cell_measurement_reflns_used 17559
_cell_measurement_temperature 150.01(10)
_cell_measurement_theta_max 72.3150
_cell_measurement_theta_min 4.2270
_cell_volume 2182.41(7)
_computing_cell_refinement 'CrysAlisPro 1.171.38.46 (Rigaku OD, 2015)'
_computing_data_collection 'CrysAlisPro 1.171.38.46 (Rigaku OD, 2015)'
_computing_data_reduction 'CrysAlisPro 1.171.38.46 (Rigaku OD, 2015)'
_computing_molecular_graphics 'Olex2 (Dolomanov et al., 2009)'
_computing_publication_material 'Olex2 (Dolomanov et al., 2009)'
_computing_structure_refinement 'ShelXL (Sheldrick, 2015)'
_computing_structure_solution 'ShelXS (Sheldrick, 2008)'
_diffrn_ambient_environment N~2~
_diffrn_ambient_temperature 150.01(10)
_diffrn_detector 'CCD plate'
_diffrn_detector_area_resol_mean 8.1150
_diffrn_detector_type EosS2
_diffrn_measured_fraction_theta_full 1.000
_diffrn_measured_fraction_theta_max 0.998
_diffrn_measurement_device 'four-circle diffractometer'
_diffrn_measurement_device_type 'SuperNova, Dual, Cu at zero, EosS2'
_diffrn_measurement_method '\w scans'
_diffrn_radiation_monochromator mirror
_diffrn_radiation_probe x-ray
_diffrn_radiation_type CuK\a
_diffrn_radiation_wavelength 1.54184
_diffrn_reflns_av_R_equivalents 0.0268
_diffrn_reflns_av_unetI/netI 0.0254
_diffrn_reflns_Laue_measured_fraction_full 1.000
_diffrn_reflns_Laue_measured_fraction_max 0.998
_diffrn_reflns_limit_h_max 9
_diffrn_reflns_limit_h_min -9
_diffrn_reflns_limit_k_max 20
_diffrn_reflns_limit_k_min -21
_diffrn_reflns_limit_l_max 21
_diffrn_reflns_limit_l_min -21
_diffrn_reflns_number 25000
_diffrn_reflns_point_group_measured_fraction_full 1.000
_diffrn_reflns_point_group_measured_fraction_max 0.998
_diffrn_reflns_theta_full 67.684
_diffrn_reflns_theta_max 72.494
_diffrn_reflns_theta_min 2.689
_diffrn_source 'micro-focus sealed X-ray tube'
_diffrn_source_type 'SuperNova (Cu) X-ray Source'
_exptl_absorpt_coefficient_mu 17.106
_exptl_absorpt_correction_T_max 1.00000
_exptl_absorpt_correction_T_min 0.38367
_exptl_absorpt_correction_type multi-scan
_exptl_absorpt_process_details
;
CrysAlisPro 1.171.38.46 (Rigaku Oxford Diffraction, 2015)
Empirical absorption correction using spherical harmonics,
 implemented in SCALE3 ABSPACK scaling algorithm.
;
_exptl_crystal_colour 'dark orange'
_exptl_crystal_density_diffrn 2.117
_exptl_crystal_description tabloid
_exptl_crystal_F_000 1336
_exptl_crystal_size_max 0.131
_exptl_crystal_size_mid 0.107
_exptl_crystal_size_min 0.036
_refine_diff_density_max 0.579
_refine_diff_density_min -0.747
_refine_diff_density_rms 0.087
_refine_ls_extinction_method none
_refine_ls_goodness_of_fit_ref 1.096
_refine_ls_hydrogen_treatment constr
_refine_ls_matrix_type full
_refine_ls_number_parameters 563
_refine_ls_number_reflns 8650
_refine_ls_number_restraints 0
_refine_ls_restrained_S_all 1.096
_refine_ls_R_factor_all 0.0232
_refine_ls_R_factor_gt 0.0216
_refine_ls_shift/su_max 0.002
_refine_ls_shift/su_mean 0.000
_refine_ls_structure_factor_coef Fsqd
_refine_ls_weighting_details 'w=1/[\s^2^(Fo^2^)+(0.0236P)^2^+1.1246P] where P=(Fo^2^+2Fc^2^)/3'
_refine_ls_weighting_scheme calc
_refine_ls_wR_factor_gt 0.0510
_refine_ls_wR_factor_ref 0.0518
_reflns_Friedel_coverage 0.000
_reflns_number_gt 8257
_reflns_number_total 8650
_reflns_threshold_expression 'I > 2\s(I)'
_cod_data_source_file c8dt00189h2.cif
_cod_data_source_block s17mkw10
_cod_original_cell_volume 2182.41(8)
_cod_database_code 7701919
_shelxl_version_number 2014-3
_chemical_oxdiff_usercomment 'orange tablet'
_shelx_space_group_comment
;
The symmetry employed for this shelxl refinement is uniquely defined
by the following loop, which should always be used as a source of
symmetry information in preference to the above space-group names.
They are only intended as comments.
;
_olex2_refinement_description
;
1. Fixed Uiso
 At 1.2 times of:
  All C(H,H) groups
 At 1.5 times of:
  All C(H,H,H) groups
2.a Secondary CH2 refined with riding coordinates:
 C12(H12A,H12B), C13(H13A,H13B), C14(H14A,H14B), C12A(H12C,H12D), C13A(H13C,
 H13D), C14A(H14C,H14D)
2.b Idealised Me refined as rotating group:
 C15(H15A,H15B,H15C), C16(H16A,H16B,H16C), C15A(H15D,H15E,H15F), C16A(H16D,
 H16E,H16F)
;
_olex2_submission_special_instructions 'No special instructions were received'

loop_
_space_group_symop_operation_xyz
'x, y, z'
'-x, -y, -z'

loop_
_atom_site_label
_atom_site_type_symbol
_atom_site_fract_x
_atom_site_fract_y
_atom_site_fract_z
_atom_site_U_iso_or_equiv
_atom_site_adp_type
_atom_site_occupancy
_atom_site_site_symmetry_order
_atom_site_calc_flag
_atom_site_refinement_flags_posn
Ru1 Ru 0.47622(2) 0.71825(2) 0.14617(2) 0.01723(5) Uani 1 1 d .
Ru2 Ru 0.49851(3) 0.82800(2) 0.05136(2) 0.01956(5) Uani 1 1 d .
Ru3 Ru 0.16479(2) 0.71073(2) 0.02689(2) 0.01725(5) Uani 1 1 d .
O1 O 0.8205(3) 0.73536(16) 0.27322(15) 0.0447(6) Uani 1 1 d .
O2 O 0.6737(3) 0.68213(13) 0.02303(13) 0.0294(4) Uani 1 1 d .
O3 O 0.4944(3) 0.88571(13) 0.23195(13) 0.0362(5) Uani 1 1 d .
O4 O 0.8688(3) 0.94833(16) 0.10035(18) 0.0500(7) Uani 1 1 d .
O5 O 0.4822(3) 0.78288(15) -0.13107(13) 0.0407(5) Uani 1 1 d .
O6 O 0.2704(4) 0.95326(15) 0.03846(17) 0.0476(6) Uani 1 1 d .
O7 O -0.1150(3) 0.76312(17) -0.09247(14) 0.0442(6) Uani 1 1 d .
O8 O -0.0550(3) 0.56294(13) 0.06501(14) 0.0354(5) Uani 1 1 d .
O9 O 0.2858(3) 0.60572(14) -0.10528(14) 0.0372(5) Uani 1 1 d .
O10 O 0.0703(3) 0.81822(13) 0.16530(13) 0.0372(5) Uani 1 1 d .
N1 N 0.3523(3) 0.54328(13) 0.15124(13) 0.0219(4) Uani 1 1 d .
N2 N 0.2666(3) 0.62972(14) 0.24490(13) 0.0254(5) Uani 1 1 d .
C1 C 0.6904(4) 0.72818(17) 0.22558(17) 0.0264(6) Uani 1 1 d .
C2 C 0.5974(3) 0.72252(17) 0.05719(16) 0.0229(5) Uani 1 1 d .
C3 C 0.4938(4) 0.83763(17) 0.17428(16) 0.0250(5) Uani 1 1 d .
C4 C 0.7324(4) 0.90276(18) 0.08245(18) 0.0308(6) Uani 1 1 d .
C5 C 0.4837(4) 0.80048(18) -0.06439(17) 0.0278(6) Uani 1 1 d .
C6 C 0.3544(4) 0.90714(18) 0.04323(18) 0.0305(6) Uani 1 1 d .
C7 C -0.0077(4) 0.74358(18) -0.05194(16) 0.0264(6) Uani 1 1 d .
C8 C 0.0274(4) 0.61767(17) 0.04998(16) 0.0237(5) Uani 1 1 d .
C9 C 0.2466(4) 0.64548(17) -0.05475(17) 0.0258(6) Uani 1 1 d .
C10 C 0.1135(4) 0.78019(17) 0.11538(16) 0.0251(5) Uani 1 1 d .
C11 C 0.3518(3) 0.61888(15) 0.18631(14) 0.0186(5) Uani 1 1 d .
C12 C 0.2600(5) 0.46971(17) 0.17148(18) 0.0328(7) Uani 1 1 d .
H12A H 0.3295 0.4280 0.1659 0.039 Uiso 1 1 calc R
H12B H 0.1393 0.4471 0.1331 0.039 Uiso 1 1 calc R
C13 C 0.2413(5) 0.4896(2) 0.2569(2) 0.0429(8) Uani 1 1 d .
H13A H 0.3608 0.5020 0.2959 0.051 Uiso 1 1 calc R
H13B H 0.1627 0.4421 0.2670 0.051 Uiso 1 1 calc R
C14 C 0.1617(5) 0.5616(2) 0.2691(2) 0.0378(7) Uani 1 1 d .
H14A H 0.0353 0.5464 0.2361 0.045 Uiso 1 1 calc R
H14B H 0.1624 0.5786 0.3271 0.045 Uiso 1 1 calc R
C15 C 0.4431(4) 0.52873(17) 0.08679(18) 0.0291(6) Uani 1 1 d .
H15A H 0.5732 0.5412 0.1107 0.044 Uiso 1 1 calc GR
H15B H 0.4176 0.5637 0.0495 0.044 Uiso 1 1 calc GR
H15C H 0.3996 0.4715 0.0568 0.044 Uiso 1 1 calc GR
C16 C 0.2681(5) 0.7103(2) 0.28827(19) 0.0365(7) Uani 1 1 d .
H16A H 0.3384 0.7513 0.2674 0.055 Uiso 1 1 calc GR
H16B H 0.3225 0.7178 0.3464 0.055 Uiso 1 1 calc GR
H16C H 0.1445 0.7162 0.2803 0.055 Uiso 1 1 calc GR
Ru1A Ru 1.13057(3) 0.82787(2) 0.67651(2) 0.02099(5) Uani 1 1 d .
Ru2A Ru 1.19626(3) 0.68142(2) 0.61878(2) 0.02149(5) Uani 1 1 d .
Ru3A Ru 0.91843(3) 0.73435(2) 0.52274(2) 0.02504(5) Uani 1 1 d .
O1A O 1.3787(4) 0.93126(15) 0.83695(14) 0.0476(6) Uani 1 1 d .
O2A O 1.0390(3) 0.70487(13) 0.76908(13) 0.0336(5) Uani 1 1 d .
O3A O 1.4613(3) 0.84119(14) 0.61864(14) 0.0390(5) Uani 1 1 d .
O4A O 1.4681(4) 0.6323(2) 0.74241(16) 0.0652(9) Uani 1 1 d .
O5A O 0.9169(4) 0.51753(14) 0.57500(16) 0.0520(7) Uani 1 1 d .
O6A O 1.3629(3) 0.64610(15) 0.47485(13) 0.0375(5) Uani 1 1 d .
O7A O 0.7557(5) 0.58718(19) 0.37584(19) 0.0761(10) Uani 1 1 d .
O8A O 0.6878(4) 0.85085(18) 0.48107(19) 0.0551(7) Uani 1 1 d .
O9A O 0.6861(3) 0.6670(2) 0.62858(19) 0.0669(10) Uani 1 1 d .
O10A O 1.2090(3) 0.81924(14) 0.45040(14) 0.0382(5) Uani 1 1 d .
N1A N 0.8697(3) 0.92457(14) 0.72129(15) 0.0271(5) Uani 1 1 d .
N2A N 1.0450(4) 0.98348(14) 0.64688(15) 0.0288(5) Uani 1 1 d .
C1A C 1.2849(4) 0.89143(17) 0.77754(18) 0.0300(6) Uani 1 1 d .
C2A C 1.0938(4) 0.72716(17) 0.71708(16) 0.0251(5) Uani 1 1 d .
C3A C 1.3349(4) 0.80439(17) 0.63340(16) 0.0267(6) Uani 1 1 d .
C4A C 1.3734(5) 0.6534(2) 0.69693(18) 0.0378(7) Uani 1 1 d .
C5A C 1.0201(5) 0.57802(19) 0.59104(18) 0.0347(7) Uani 1 1 d .
C6A C 1.2957(4) 0.65678(17) 0.52636(16) 0.0268(6) Uani 1 1 d .
C7A C 0.8181(5) 0.6410(2) 0.4300(2) 0.0460(9) Uani 1 1 d .
C8A C 0.7735(4) 0.8076(2) 0.49747(19) 0.0368(7) Uani 1 1 d .
C9A C 0.7750(4) 0.6927(2) 0.5909(2) 0.0413(8) Uani 1 1 d .
C10A C 1.1030(4) 0.78715(18) 0.47847(16) 0.0287(6) Uani 1 1 d .
C11A C 0.9972(4) 0.92261(16) 0.68185(16) 0.0255(6) Uani 1 1 d .
C12A C 0.7723(4) 0.98926(17) 0.72782(18) 0.0303(6) Uani 1 1 d .
H12C H 0.8292 1.0302 0.7800 0.036 Uiso 1 1 calc R
H12D H 0.6462 0.9655 0.7271 0.036 Uiso 1 1 calc R
C13A C 0.7756(5) 1.0300(2) 0.6579(2) 0.0382(7) Uani 1 1 d .
H13C H 0.6993 0.9920 0.6065 0.046 Uiso 1 1 calc R
H13D H 0.7274 1.0787 0.6671 0.046 Uiso 1 1 calc R
C14A C 0.9660(5) 1.05415(19) 0.6520(2) 0.0389(7) Uani 1 1 d .
H14C H 0.9684 1.0759 0.6031 0.047 Uiso 1 1 calc R
H14D H 1.0381 1.0976 0.7004 0.047 Uiso 1 1 calc R
C15A C 0.8269(5) 0.8663(2) 0.7695(2) 0.0360(7) Uani 1 1 d .
H15D H 0.8566 0.8949 0.8270 0.054 Uiso 1 1 calc GR
H15E H 0.8971 0.8256 0.7632 0.054 Uiso 1 1 calc GR
H15F H 0.6983 0.8391 0.7510 0.054 Uiso 1 1 calc GR
C16A C 1.1904(4) 0.98792(18) 0.60695(18) 0.0328(6) Uani 1 1 d .
H16D H 1.2409 0.9407 0.6100 0.049 Uiso 1 1 calc GR
H16E H 1.2844 1.0380 0.6341 0.049 Uiso 1 1 calc GR
H16F H 1.1440 0.9880 0.5498 0.049 Uiso 1 1 calc GR

loop_
_atom_site_aniso_label
_atom_site_aniso_U_11
_atom_site_aniso_U_22
_atom_site_aniso_U_33
_atom_site_aniso_U_23
_atom_site_aniso_U_13
_atom_site_aniso_U_12
Ru1 0.01751(9) 0.01698(9) 0.01678(8) 0.00555(7) 0.00238(7) 0.00414(7)
Ru2 0.01904(9) 0.01784(9) 0.02075(9) 0.00764(7) 0.00184(7) 0.00296(7)
Ru3 0.01618(9) 0.01759(9) 0.01715(8) 0.00313(7) 0.00274(6) 0.00494(7)
O1 0.0278(11) 0.0576(16) 0.0420(13) 0.0223(11) -0.0082(10) 0.0042(10)
O2 0.0265(10) 0.0343(11) 0.0369(11) 0.0147(9) 0.0158(8) 0.0154(9)
O3 0.0516(14) 0.0256(10) 0.0274(10) -0.0005(8) 0.0067(9) 0.0110(10)
O4 0.0291(12) 0.0423(14) 0.0677(17) 0.0215(12) -0.0034(11) -0.0067(11)
O5 0.0509(14) 0.0515(14) 0.0255(11) 0.0148(10) 0.0122(9) 0.0181(11)
O6 0.0482(15) 0.0369(13) 0.0629(16) 0.0179(12) 0.0071(12) 0.0244(11)
O7 0.0396(13) 0.0730(18) 0.0365(12) 0.0313(12) 0.0124(10) 0.0318(12)
O8 0.0316(11) 0.0288(11) 0.0439(12) 0.0148(9) 0.0072(9) 0.0005(9)
O9 0.0402(12) 0.0358(12) 0.0361(11) -0.0019(9) 0.0164(10) 0.0139(10)
O10 0.0455(13) 0.0310(11) 0.0351(11) -0.0021(9) 0.0155(10) 0.0136(10)
N1 0.0262(11) 0.0186(11) 0.0209(10) 0.0061(8) 0.0046(8) 0.0061(9)
N2 0.0302(12) 0.0275(12) 0.0217(10) 0.0085(9) 0.0107(9) 0.0080(10)
C1 0.0268(14) 0.0249(14) 0.0258(13) 0.0106(10) 0.0035(11) 0.0023(11)
C2 0.0176(12) 0.0252(13) 0.0245(12) 0.0088(10) 0.0021(10) 0.0028(10)
C3 0.0269(13) 0.0226(13) 0.0238(12) 0.0058(10) 0.0024(10) 0.0066(11)
C4 0.0306(16) 0.0258(14) 0.0335(14) 0.0128(12) 0.0012(12) 0.0034(12)
C5 0.0261(14) 0.0296(15) 0.0296(15) 0.0138(11) 0.0038(11) 0.0088(11)
C6 0.0330(15) 0.0238(14) 0.0324(14) 0.0089(11) 0.0037(12) 0.0053(12)
C7 0.0259(13) 0.0358(15) 0.0217(12) 0.0092(11) 0.0098(10) 0.0114(12)
C8 0.0223(13) 0.0247(14) 0.0235(12) 0.0045(10) 0.0030(10) 0.0085(11)
C9 0.0218(13) 0.0260(14) 0.0290(13) 0.0071(11) 0.0052(10) 0.0055(11)
C10 0.0239(13) 0.0221(13) 0.0272(13) 0.0061(10) 0.0040(10) 0.0037(11)
C11 0.0187(11) 0.0210(12) 0.0147(10) 0.0048(9) 0.0005(9) 0.0053(9)
C12 0.0440(17) 0.0184(13) 0.0321(15) 0.0089(11) 0.0066(12) -0.0004(12)
C13 0.060(2) 0.0323(17) 0.0346(16) 0.0173(13) 0.0099(15) 0.0006(15)
C14 0.0424(18) 0.0409(18) 0.0343(15) 0.0163(13) 0.0191(13) 0.0032(14)
C15 0.0355(15) 0.0223(14) 0.0317(14) 0.0027(11) 0.0128(12) 0.0113(12)
C16 0.055(2) 0.0361(17) 0.0304(15) 0.0118(13) 0.0248(14) 0.0198(15)
Ru1A 0.02417(10) 0.01782(9) 0.01931(9) 0.00373(7) 0.00230(7) 0.00569(7)
Ru2A 0.02756(10) 0.02042(10) 0.01713(9) 0.00431(7) 0.00490(7) 0.00849(8)
Ru3A 0.02511(10) 0.02677(11) 0.01967(9) 0.00650(8) -0.00036(7) 0.00410(8)
O1A 0.0596(16) 0.0337(12) 0.0323(12) -0.0061(10) -0.0118(11) 0.0110(11)
O2A 0.0473(13) 0.0302(11) 0.0304(10) 0.0113(8) 0.0197(9) 0.0117(9)
O3A 0.0300(11) 0.0391(12) 0.0404(12) 0.0023(10) 0.0112(9) -0.0037(10)
O4A 0.081(2) 0.107(3) 0.0364(13) 0.0321(15) 0.0177(13) 0.072(2)
O5A 0.0776(19) 0.0265(12) 0.0474(14) 0.0011(10) 0.0340(14) -0.0092(12)
O6A 0.0387(12) 0.0470(13) 0.0261(10) 0.0048(9) 0.0124(9) 0.0085(10)
O7A 0.094(3) 0.0492(18) 0.0500(17) -0.0129(14) -0.0119(16) -0.0049(17)
O8A 0.0503(16) 0.0658(18) 0.0696(18) 0.0382(15) 0.0205(13) 0.0342(14)
O9A 0.0295(13) 0.114(3) 0.0660(18) 0.0537(19) 0.0129(13) 0.0082(15)
O10A 0.0473(13) 0.0411(13) 0.0357(11) 0.0146(10) 0.0210(10) 0.0165(11)
N1A 0.0303(12) 0.0209(11) 0.0319(12) 0.0075(9) 0.0079(10) 0.0096(10)
N2A 0.0378(14) 0.0194(11) 0.0297(12) 0.0076(9) 0.0069(10) 0.0087(10)
C1A 0.0384(16) 0.0224(14) 0.0296(14) 0.0059(11) 0.0060(12) 0.0119(12)
C2A 0.0276(14) 0.0239(13) 0.0246(12) 0.0053(10) 0.0049(10) 0.0104(11)
C3A 0.0290(14) 0.0254(14) 0.0224(12) 0.0024(10) 0.0039(10) 0.0057(11)
C4A 0.0480(19) 0.051(2) 0.0255(14) 0.0107(13) 0.0148(13) 0.0312(16)
C5A 0.053(2) 0.0283(16) 0.0265(14) 0.0061(11) 0.0201(13) 0.0083(15)
C6A 0.0283(14) 0.0280(14) 0.0218(12) 0.0051(10) 0.0033(11) 0.0060(11)
C7A 0.053(2) 0.0378(19) 0.0347(17) 0.0063(15) -0.0036(15) 0.0025(16)
C8A 0.0317(16) 0.0459(19) 0.0333(15) 0.0137(14) 0.0060(12) 0.0091(14)
C9A 0.0249(15) 0.058(2) 0.0398(17) 0.0224(16) -0.0010(13) 0.0070(14)
C10A 0.0381(16) 0.0278(14) 0.0213(12) 0.0052(11) 0.0046(11) 0.0145(12)
C11A 0.0300(14) 0.0184(12) 0.0227(12) 0.0022(10) -0.0013(10) 0.0052(11)
C12A 0.0338(15) 0.0222(13) 0.0338(14) 0.0030(11) 0.0055(12) 0.0117(12)
C13A 0.051(2) 0.0322(16) 0.0349(16) 0.0084(13) 0.0058(14) 0.0230(15)
C14A 0.060(2) 0.0219(14) 0.0433(17) 0.0134(13) 0.0181(15) 0.0180(14)
C15A 0.0414(18) 0.0318(16) 0.0443(17) 0.0170(13) 0.0192(14) 0.0150(13)
C16A 0.0421(17) 0.0257(14) 0.0303(14) 0.0084(11) 0.0099(12) 0.0058(13)

loop_
_atom_type_symbol
_atom_type_description
_atom_type_scat_dispersion_real
_atom_type_scat_dispersion_imag
_atom_type_scat_source
C C 0.0181 0.0091 'International Tables Vol C Tables 4.2.6.8 and 6.1.1.4'
H H 0.0000 0.0000 'International Tables Vol C Tables 4.2.6.8 and 6.1.1.4'
N N 0.0311 0.0180 'International Tables Vol C Tables 4.2.6.8 and 6.1.1.4'
O O 0.0492 0.0322 'International Tables Vol C Tables 4.2.6.8 and 6.1.1.4'
Ru Ru 0.0552 3.2960 'International Tables Vol C Tables 4.2.6.8 and 6.1.1.4'

loop_
_geom_angle_atom_site_label_1
_geom_angle_atom_site_label_2
_geom_angle_atom_site_label_3
_geom_angle
Ru2 Ru1 Ru3 62.326(7)
C1 Ru1 Ru2 115.03(8)
C1 Ru1 Ru3 177.28(8)
C1 Ru1 C2 94.01(12)
C1 Ru1 C3 93.06(12)
C1 Ru1 C11 88.79(10)
C2 Ru1 Ru2 50.69(8)
C2 Ru1 Ru3 84.68(7)
C2 Ru1 C3 94.78(11)
C2 Ru1 C11 131.18(11)
C3 Ru1 Ru2 50.18(8)
C3 Ru1 Ru3 84.68(8)
C3 Ru1 C11 133.78(11)
C11 Ru1 Ru2 156.18(6)
C11 Ru1 Ru3 93.87(6)
Ru1 Ru2 Ru3 60.177(7)
C2 Ru2 Ru1 46.04(7)
C2 Ru2 Ru3 80.70(7)
C3 Ru2 Ru1 46.53(7)
C3 Ru2 Ru3 81.22(7)
C3 Ru2 C2 87.27(11)
C4 Ru2 Ru1 111.93(9)
C4 Ru2 Ru3 171.82(9)
C4 Ru2 C2 95.17(12)
C4 Ru2 C3 91.57(12)
C4 Ru2 C5 95.81(13)
C4 Ru2 C6 97.99(13)
C5 Ru2 Ru1 124.74(8)
C5 Ru2 Ru3 91.00(9)
C5 Ru2 C2 86.33(11)
C5 Ru2 C3 170.64(11)
C5 Ru2 C6 94.49(12)
C6 Ru2 Ru1 125.42(9)
C6 Ru2 Ru3 85.97(9)
C6 Ru2 C2 166.66(11)
C6 Ru2 C3 90.17(12)
Ru1 Ru3 Ru2 57.497(7)
C7 Ru3 Ru1 160.52(9)
C7 Ru3 Ru2 104.21(9)
C8 Ru3 Ru1 93.57(8)
C8 Ru3 Ru2 150.92(8)
C8 Ru3 C7 104.86(12)
C8 Ru3 C9 93.15(12)
C8 Ru3 C10 89.93(12)
C9 Ru3 Ru1 90.44(8)
C9 Ru3 Ru2 85.00(8)
C9 Ru3 C7 94.74(12)
C10 Ru3 Ru1 83.18(8)
C10 Ru3 Ru2 89.29(8)
C10 Ru3 C7 90.45(12)
C10 Ru3 C9 173.08(11)
C11 N1 C12 124.1(2)
C11 N1 C15 120.6(2)
C15 N1 C12 115.3(2)
C11 N2 C14 123.1(2)
C11 N2 C16 121.7(2)
C16 N2 C14 115.2(2)
O1 C1 Ru1 178.9(3)
Ru1 C2 Ru2 83.27(11)
O2 C2 Ru1 136.6(2)
O2 C2 Ru2 139.9(2)
Ru1 C3 Ru2 83.29(10)
O3 C3 Ru1 136.0(2)
O3 C3 Ru2 140.7(2)
O4 C4 Ru2 178.4(3)
O5 C5 Ru2 176.7(3)
O6 C6 Ru2 180.0(3)
O7 C7 Ru3 174.1(2)
O8 C8 Ru3 178.8(3)
O9 C9 Ru3 176.4(3)
O10 C10 Ru3 175.0(3)
N1 C11 Ru1 120.03(18)
N2 C11 Ru1 121.14(19)
N2 C11 N1 118.8(2)
N1 C12 C13 110.3(2)
C12 C13 C14 109.7(3)
N2 C14 C13 110.0(3)
Ru2A Ru1A Ru3A 62.135(8)
C1A Ru1A Ru2A 116.45(9)
C1A Ru1A Ru3A 176.75(10)
C1A Ru1A C2A 92.93(12)
C1A Ru1A C3A 92.73(13)
C1A Ru1A C11A 85.23(11)
C2A Ru1A Ru2A 50.51(8)
C2A Ru1A Ru3A 88.18(8)
C2A Ru1A C3A 93.22(12)
C2A Ru1A C11A 131.39(12)
C3A Ru1A Ru2A 50.58(8)
C3A Ru1A Ru3A 84.17(8)
C3A Ru1A C11A 135.38(12)
C11A Ru1A Ru2A 158.24(7)
C11A Ru1A Ru3A 96.32(7)
Ru1A Ru2A Ru3A 60.356(7)
C2A Ru2A Ru1A 46.22(8)
C2A Ru2A Ru3A 84.37(7)
C2A Ru2A C3A 85.66(11)
C3A Ru2A Ru1A 46.28(8)
C3A Ru2A Ru3A 80.66(8)
C4A Ru2A Ru1A 112.75(10)
C4A Ru2A Ru3A 171.68(9)
C4A Ru2A C2A 87.37(12)
C4A Ru2A C3A 97.78(14)
C4A Ru2A C5A 96.22(16)
C4A Ru2A C6A 97.22(12)
C5A Ru2A Ru1A 124.13(10)
C5A Ru2A Ru3A 85.02(11)
C5A Ru2A C2A 91.80(12)
C5A Ru2A C3A 165.63(13)
C5A Ru2A C6A 95.37(12)
C6A Ru2A Ru1A 124.82(9)
C6A Ru2A Ru3A 90.84(8)
C6A Ru2A C2A 171.01(12)
C6A Ru2A C3A 86.06(12)
Ru1A Ru3A Ru2A 57.509(7)
C7A Ru3A Ru1A 158.80(11)
C7A Ru3A Ru2A 101.52(12)
C8A Ru3A Ru1A 98.28(10)
C8A Ru3A Ru2A 155.78(10)
C8A Ru3A C7A 102.70(15)
C8A Ru3A C9A 92.77(15)
C8A Ru3A C10A 91.83(13)
C9A Ru3A Ru1A 80.14(10)
C9A Ru3A Ru2A 84.33(10)
C9A Ru3A C7A 95.72(17)
C10A Ru3A Ru1A 86.79(8)
C10A Ru3A Ru2A 86.34(8)
C10A Ru3A C7A 95.49(15)
C10A Ru3A C9A 166.64(13)
C11A N1A C12A 124.2(2)
C11A N1A C15A 121.9(2)
C15A N1A C12A 113.6(2)
C11A N2A C14A 122.9(3)
C11A N2A C16A 121.9(3)
C16A N2A C14A 114.9(2)
O1A C1A Ru1A 178.0(3)
Ru1A C2A Ru2A 83.27(10)
O2A C2A Ru1A 137.6(2)
O2A C2A Ru2A 139.2(2)
Ru1A C3A Ru2A 83.14(11)
O3A C3A Ru1A 137.5(2)
O3A C3A Ru2A 139.2(2)
O4A C4A Ru2A 175.2(4)
O5A C5A Ru2A 179.8(3)
O6A C6A Ru2A 175.8(3)
O7A C7A Ru3A 178.2(4)
O8A C8A Ru3A 178.7(3)
O9A C9A Ru3A 177.6(3)
O10A C10A Ru3A 177.9(3)
N1A C11A Ru1A 121.5(2)
N1A C11A N2A 118.9(3)
N2A C11A Ru1A 119.6(2)
N1A C12A C13A 110.2(3)
C14A C13A C12A 108.9(3)
N2A C14A C13A 110.3(3)

loop_
_geom_bond_atom_site_label_1
_geom_bond_atom_site_label_2
_geom_bond_distance
Ru1 Ru2 2.7320(3)
Ru1 Ru3 2.8104(3)
Ru1 C1 1.889(3)
Ru1 C2 1.980(3)
Ru1 C3 1.996(3)
Ru1 C11 2.107(3)
Ru2 Ru3 2.8688(3)
Ru2 C2 2.128(3)
Ru2 C3 2.113(3)
Ru2 C4 1.924(3)
Ru2 C5 1.945(3)
Ru2 C6 1.946(3)
Ru3 C7 1.958(3)
Ru3 C8 1.906(3)
Ru3 C9 1.939(3)
Ru3 C10 1.928(3)
O1 C1 1.138(4)
O2 C2 1.165(4)
O3 C3 1.172(4)
O4 C4 1.137(4)
O5 C5 1.135(4)
O6 C6 1.135(4)
O7 C7 1.126(4)
O8 C8 1.139(3)
O9 C9 1.143(4)
O10 C10 1.138(4)
N1 C11 1.334(3)
N1 C12 1.472(3)
N1 C15 1.457(3)
N2 C11 1.334(3)
N2 C14 1.476(4)
N2 C16 1.448(4)
C12 C13 1.500(4)
C13 C14 1.500(5)
Ru1A Ru2A 2.7303(3)
Ru1A Ru3A 2.8132(3)
Ru1A C1A 1.894(3)
Ru1A C2A 1.985(3)
Ru1A C3A 1.987(3)
Ru1A C11A 2.109(3)
Ru2A Ru3A 2.8616(3)
Ru2A C2A 2.122(3)
Ru2A C3A 2.124(3)
Ru2A C4A 1.928(3)
Ru2A C5A 1.934(3)
Ru2A C6A 1.939(3)
Ru3A C7A 1.946(4)
Ru3A C8A 1.912(3)
Ru3A C9A 1.932(3)
Ru3A C10A 1.929(3)
O1A C1A 1.134(4)
O2A C2A 1.171(4)
O3A C3A 1.170(4)
O4A C4A 1.128(4)
O5A C5A 1.132(4)
O6A C6A 1.134(4)
O7A C7A 1.132(5)
O8A C8A 1.136(4)
O9A C9A 1.134(4)
O10A C10A 1.150(4)
N1A C11A 1.329(4)
N1A C12A 1.475(4)
N1A C15A 1.456(4)
N2A C11A 1.337(4)
N2A C14A 1.472(4)
N2A C16A 1.452(4)
C12A C13A 1.511(4)
C13A C14A 1.501(5)
